data_7713798
loop_
_publ_author_name
'Podchorodecka, Pamela'
'Dziuk, B\/la\.zej'
'Szostak, Roman'
'Szostak, Michal'
'Bisz, Elwira'

_publ_section_title
;
 IPr*Oxa -- A New Class of Sterically-Hindered, Wingtip-Flexible
 N,C-Chelating Oxazole-Donor N-Heterocyclic Carbene Ligands
;
_journal_name_full 'Dalton Transactions'
_journal_paper_doi 10.1039/D3DT02255B
_journal_year 2023
_chemical_formula_sum 'C45 H37 Cl2 N3 O Pd'
_chemical_formula_weight 813.07
_space_group_crystal_system monoclinic
_space_group_IT_number 11
_space_group_name_Hall '-P 2yb'
_space_group_name_H-M_alt 'P 1 21/m 1'
_atom_sites_solution_hydrogens geom
_audit_creation_method SHELXL-2014/7
_audit_update_record
;
2022-06-18 deposited with the CCDC.	2023-08-28 downloaded from the CCDC.
;
_cell_angle_alpha 90
_cell_angle_beta 111.182(4)
_cell_angle_gamma 90
_cell_formula_units_Z 2
_cell_length_a 12.6631(5)
_cell_length_b 14.5864(5)
_cell_length_c 12.9729(5)
_cell_measurement_reflns_used 3853
_cell_measurement_temperature 293(2)
_cell_measurement_theta_max 26.9410
_cell_measurement_theta_min 1.9340
_cell_volume 2234.32(16)
_computing_cell_refinement 'CrysAlisCCD (Oxford Diffraction Ltd., 2008)'
_computing_data_collection 'CrysAlisCCD (Oxford Diffraction Ltd., 2008)'
_computing_data_reduction 'CrysAlisCCD (Oxford Diffraction Ltd., 2008)'
_computing_molecular_graphics 'SHELXTL (Sheldrick, 2008)'
_computing_publication_material 'SHELXL-2014/7 (Sheldrick, 2014)'
_computing_structure_refinement 'SHELXL-2014/7 (Sheldrick, 2014)'
_computing_structure_solution 'SHELXS-2014/7 (Sheldrick, 2014)'
_diffrn_ambient_temperature 293(2)
_diffrn_measured_fraction_theta_full 1.000
_diffrn_measured_fraction_theta_max 0.930
_diffrn_measurement_device_type 'KM4 with Eos CCD'
_diffrn_measurement_method \w--scan
_diffrn_radiation_monochromator graphite
_diffrn_radiation_source 'fine-focus sealed tube'
_diffrn_radiation_type MoK\a
_diffrn_radiation_wavelength 0.71073
_diffrn_reflns_av_R_equivalents 0.0214
_diffrn_reflns_av_unetI/netI 0.0328
_diffrn_reflns_Laue_measured_fraction_full 1.000
_diffrn_reflns_Laue_measured_fraction_max 0.930
_diffrn_reflns_limit_h_max 14
_diffrn_reflns_limit_h_min -16
_diffrn_reflns_limit_k_max 18
_diffrn_reflns_limit_k_min -18
_diffrn_reflns_limit_l_max 16
_diffrn_reflns_limit_l_min -15
_diffrn_reflns_number 9593
_diffrn_reflns_point_group_measured_fraction_full 1.000
_diffrn_reflns_point_group_measured_fraction_max 0.930
_diffrn_reflns_theta_full 25.242
_diffrn_reflns_theta_max 27.414
_diffrn_reflns_theta_min 1.725
_exptl_absorpt_coefficient_mu 0.568
_exptl_absorpt_correction_T_max 1.00000
_exptl_absorpt_correction_T_min 0.88445
_exptl_absorpt_correction_type multi-scan
_exptl_absorpt_process_details
;
SCALE3 ABSPACK (Rigaku Oxford Diffraction, 2015).
;
_exptl_crystal_colour yellow
_exptl_crystal_density_diffrn 1.209
_exptl_crystal_density_method 'not measured'
_exptl_crystal_description plate
_exptl_crystal_F_000 832
_exptl_crystal_size_max 0.5
_exptl_crystal_size_mid 0.4
_exptl_crystal_size_min 0.3
_refine_diff_density_max 0.981
_refine_diff_density_min -0.394
_refine_diff_density_rms 0.061
_refine_ls_extinction_method none
_refine_ls_goodness_of_fit_ref 1.045
_refine_ls_hydrogen_treatment constr
_refine_ls_matrix_type full
_refine_ls_number_parameters 271
_refine_ls_number_reflns 4920
_refine_ls_number_restraints 0
_refine_ls_restrained_S_all 1.045
_refine_ls_R_factor_all 0.0519
_refine_ls_R_factor_gt 0.0412
_refine_ls_shift/su_max 0.000
_refine_ls_shift/su_mean 0.000
_refine_ls_structure_factor_coef Fsqd
_refine_ls_weighting_details 'w=1/[\s^2^(Fo^2^)+(0.0591P)^2^+0.5920P] where P=(Fo^2^+2Fc^2^)/3'
_refine_ls_weighting_scheme calc
_refine_ls_wR_factor_gt 0.1059
_refine_ls_wR_factor_ref 0.1106
_reflns_Friedel_coverage 0.000
_reflns_number_gt 4092
_reflns_number_total 4920
_reflns_threshold_expression 'I > 2\s(I)'
_cod_data_source_file d3dt02255b2.cif
_cod_data_source_block B126_a
_cod_original_sg_symbol_H-M 'P 21/m'
_cod_database_code 7713798
_shelx_shelxl_version_number 2014/7
_shelx_space_group_comment
;
The symmetry employed for this shelxl refinement is uniquely defined
by the following loop, which should always be used as a source of
symmetry information in preference to the above space-group names.
They are only intended as comments.
;
_exptl_absorpt_special_details
;
CrysAlisPro, Agilent Technologies,
Version 1.171.37.33c (release 11-04-2014 CrysAlis171 .NET)
(compiled Apr 11 2014,15:12:41)
Empirical absorption correction using spherical harmonics,
 implemented in SCALE3 ABSPACK scaling algorithm.
;

loop_
_space_group_symop_operation_xyz
'x, y, z'
'-x, y+1/2, -z'
'-x, -y, -z'
'x, -y-1/2, z'

loop_
_atom_site_label
_atom_site_type_symbol
_atom_site_fract_x
_atom_site_fract_y
_atom_site_fract_z
_atom_site_U_iso_or_equiv
_atom_site_adp_type
_atom_site_occupancy
_atom_site_site_symmetry_order
_atom_site_calc_flag
_atom_site_refinement_flags_posn
_atom_site_refinement_flags_adp
_atom_site_refinement_flags_occupancy
_atom_site_disorder_assembly
_atom_site_disorder_group
Pd1 Pd 0.27845(2) 0.7500 0.31120(2) 0.04122(11) Uani 1 2 d S T P . .
Cl1 Cl 0.13474(9) 0.7500 0.37647(9) 0.0611(3) Uani 1 2 d S T P . .
Cl2 Cl 0.15213(11) 0.7500 0.12911(10) 0.0906(5) Uani 1 2 d S T P . .
O1 O 0.6046(2) 0.7500 0.3256(2) 0.0486(7) Uani 1 2 d S T P . .
N1 N 0.4243(2) 0.7500 0.5679(2) 0.0336(6) Uani 1 2 d S T P . .
C1 C 0.4028(3) 0.7500 0.4589(3) 0.0346(7) Uani 1 2 d S T P . .
N2 N 0.5094(2) 0.7500 0.4521(2) 0.0368(6) Uani 1 2 d S T P . .
C2 C 0.5426(3) 0.7500 0.6294(3) 0.0351(7) Uani 1 2 d S T P . .
N3 N 0.4154(3) 0.7500 0.2629(2) 0.0421(7) Uani 1 2 d S T P . .
C3 C 0.5963(3) 0.7500 0.5570(3) 0.0381(8) Uani 1 2 d S T P . .
C4 C 0.3413(3) 0.7500 0.6203(3) 0.0328(7) Uani 1 2 d S T P . .
C5 C 0.3025(2) 0.66631(17) 0.64470(19) 0.0362(5) Uani 1 1 d . . . . .
C6 C 0.2263(2) 0.66797(18) 0.6995(2) 0.0421(6) Uani 1 1 d . . . . .
H6 H 0.1998 0.6130 0.7173 0.050 Uiso 1 1 calc R U . . .
C7 C 0.1891(3) 0.7500 0.7279(3) 0.0433(9) Uani 1 2 d S T P . .
C9 C 0.3427(2) 0.57515(17) 0.6124(2) 0.0430(6) Uani 1 1 d . . . . .
H9 H 0.3612 0.5883 0.5468 0.052 Uiso 1 1 calc R U . . .
C8 C 0.1124(4) 0.7500 0.7874(4) 0.0631(12) Uani 1 2 d S T P . .
H8A H 0.1154 0.6916 0.8224 0.076 Uiso 0.5 1 calc R U P . .
H8B H 0.0367 0.7612 0.7368 0.076 Uiso 0.5 1 calc R U P . .
H8C H 0.1340 0.7973 0.8426 0.076 Uiso 0.5 1 calc R U P . .
C10 C 0.2475(2) 0.50350(18) 0.5759(3) 0.0489(7) Uani 1 1 d . . . . .
C11 C 0.2305(3) 0.4399(2) 0.6479(3) 0.0663(9) Uani 1 1 d . . . . .
H11 H 0.2802 0.4378 0.7210 0.080 Uiso 1 1 calc R U . . .
C12 C 0.1395(3) 0.3793(2) 0.6115(4) 0.0807(11) Uani 1 1 d . . . . .
H12 H 0.1282 0.3375 0.6607 0.097 Uiso 1 1 calc R U . . .
C13 C 0.0672(3) 0.3808(3) 0.5045(4) 0.0812(12) Uani 1 1 d . . . . .
H13 H 0.0067 0.3400 0.4805 0.097 Uiso 1 1 calc R U . . .
C14 C 0.0834(3) 0.4421(3) 0.4329(4) 0.0771(11) Uani 1 1 d . . . . .
H14 H 0.0342 0.4427 0.3595 0.092 Uiso 1 1 calc R U . . .
C15 C 0.1721(3) 0.5037(2) 0.4677(3) 0.0613(8) Uani 1 1 d . . . . .
H15 H 0.1813 0.5459 0.4178 0.074 Uiso 1 1 calc R U . . .
C16 C 0.4517(2) 0.54175(18) 0.6998(3) 0.0495(7) Uani 1 1 d . . . . .
C17 C 0.5398(3) 0.5113(2) 0.6685(3) 0.0680(9) Uani 1 1 d . . . . .
H17 H 0.5303 0.5115 0.5940 0.082 Uiso 1 1 calc R U . . .
C18 C 0.6405(3) 0.4809(3) 0.7446(4) 0.0874(12) Uani 1 1 d . . . . .
H18 H 0.6978 0.4609 0.7211 0.105 Uiso 1 1 calc R U . . .
C19 C 0.6569(3) 0.4800(3) 0.8543(4) 0.0884(13) Uani 1 1 d . . . . .
H19 H 0.7248 0.4590 0.9059 0.106 Uiso 1 1 calc R U . . .
C20 C 0.5714(3) 0.5105(3) 0.8877(3) 0.0815(11) Uani 1 1 d . . . . .
H20 H 0.5819 0.5105 0.9625 0.098 Uiso 1 1 calc R U . . .
C21 C 0.4701(3) 0.5411(2) 0.8110(3) 0.0614(8) Uani 1 1 d . . . . .
H21 H 0.4134 0.5616 0.8351 0.074 Uiso 1 1 calc R U . . .
C22 C 0.5920(3) 0.7500 0.7527(3) 0.0444(9) Uani 1 2 d S T P . .
H22A H 0.6078 0.8119 0.7790 0.067 Uiso 0.5 1 calc R U P . .
H22B H 0.6610 0.7151 0.7771 0.067 Uiso 0.5 1 calc R U P . .
H22C H 0.5391 0.7230 0.7813 0.067 Uiso 0.5 1 calc R U P . .
C23 C 0.7181(3) 0.7500 0.5738(4) 0.0604(12) Uani 1 2 d S T P . .
H23A H 0.7318 0.7930 0.5239 0.091 Uiso 0.5 1 calc R U P . .
H23B H 0.7402 0.6897 0.5597 0.091 Uiso 0.5 1 calc R U P . .
H23C H 0.7614 0.7673 0.6486 0.091 Uiso 0.5 1 calc R U P . .
C24 C 0.5092(3) 0.7500 0.3460(3) 0.0376(8) Uani 1 2 d S T P . .
C25 C 0.4489(4) 0.7500 0.1705(3) 0.0457(9) Uani 1 2 d S T P . .
C26 C 0.5655(4) 0.7500 0.2101(3) 0.0498(10) Uani 1 2 d S T P . .
C27 C 0.6290(4) 0.7500 0.1447(4) 0.0751(15) Uani 1 2 d S T P . .
H27 H 0.7078 0.7500 0.1739 0.090 Uiso 1 2 calc R U P . .
C28 C 0.5682(5) 0.7500 0.0320(4) 0.0827(17) Uani 1 2 d S T P . .
H28 H 0.6074 0.7500 -0.0164 0.099 Uiso 1 2 calc R U P . .
C29 C 0.4523(5) 0.7500 -0.0105(4) 0.0709(14) Uani 1 2 d S T P . .
H29 H 0.4155 0.7500 -0.0868 0.085 Uiso 1 2 calc R U P . .
C30 C 0.3874(4) 0.7500 0.0562(3) 0.0616(12) Uani 1 2 d S T P . .
H30 H 0.3087 0.7500 0.0271 0.074 Uiso 1 2 calc R U P . .

loop_
_atom_site_aniso_label
_atom_site_aniso_U_11
_atom_site_aniso_U_22
_atom_site_aniso_U_33
_atom_site_aniso_U_23
_atom_site_aniso_U_13
_atom_site_aniso_U_12
Pd1 0.03561(17) 0.04849(19) 0.03660(17) 0.000 0.00947(12) 0.000
Cl1 0.0387(5) 0.0864(8) 0.0591(6) 0.000 0.0189(5) 0.000
Cl2 0.0514(7) 0.1606(15) 0.0456(6) 0.000 0.0006(5) 0.000
O1 0.0423(15) 0.0742(19) 0.0337(13) 0.000 0.0192(11) 0.000
N1 0.0336(15) 0.0359(15) 0.0331(14) 0.000 0.0143(12) 0.000
C1 0.0320(17) 0.0362(18) 0.0353(17) 0.000 0.0121(14) 0.000
N2 0.0345(15) 0.0441(16) 0.0333(15) 0.000 0.0142(12) 0.000
C2 0.0327(17) 0.0381(18) 0.0338(17) 0.000 0.0112(14) 0.000
N3 0.0411(17) 0.0528(18) 0.0320(15) 0.000 0.0126(13) 0.000
C3 0.0345(18) 0.046(2) 0.0327(17) 0.000 0.0112(14) 0.000
C4 0.0312(17) 0.0395(18) 0.0303(16) 0.000 0.0142(13) 0.000
C5 0.0373(13) 0.0351(13) 0.0373(12) 0.0002(10) 0.0148(10) -0.0016(10)
C6 0.0447(14) 0.0395(14) 0.0469(14) 0.0020(11) 0.0224(12) -0.0059(11)
C7 0.039(2) 0.050(2) 0.045(2) 0.000 0.0211(17) 0.000
C9 0.0501(15) 0.0365(13) 0.0477(15) -0.0046(11) 0.0240(12) -0.0034(12)
C8 0.055(3) 0.087(3) 0.058(3) 0.000 0.034(2) 0.000
C10 0.0513(16) 0.0328(13) 0.0656(18) -0.0072(13) 0.0248(14) 0.0006(12)
C11 0.069(2) 0.0459(17) 0.079(2) 0.0020(16) 0.0210(18) -0.0089(16)
C12 0.078(3) 0.0435(18) 0.124(4) 0.001(2) 0.041(3) -0.0139(17)
C13 0.054(2) 0.050(2) 0.131(4) -0.025(2) 0.023(2) -0.0044(16)
C14 0.056(2) 0.067(2) 0.094(3) -0.022(2) 0.0104(19) -0.0020(18)
C15 0.0602(19) 0.0543(18) 0.068(2) -0.0084(16) 0.0212(16) 0.0013(16)
C16 0.0481(16) 0.0365(14) 0.0664(18) -0.0011(13) 0.0237(14) -0.0011(12)
C17 0.066(2) 0.064(2) 0.078(2) -0.0152(18) 0.0310(18) 0.0099(17)
C18 0.063(2) 0.079(3) 0.120(4) -0.012(3) 0.032(2) 0.020(2)
C19 0.058(2) 0.073(3) 0.119(4) 0.017(2) 0.015(2) 0.0169(19)
C20 0.075(3) 0.088(3) 0.075(2) 0.026(2) 0.018(2) 0.006(2)
C21 0.0556(19) 0.066(2) 0.064(2) 0.0167(16) 0.0232(16) 0.0087(16)
C22 0.044(2) 0.057(2) 0.0319(18) 0.000 0.0134(16) 0.000
C23 0.035(2) 0.102(4) 0.046(2) 0.000 0.0169(18) 0.000
C24 0.043(2) 0.0426(19) 0.0311(17) 0.000 0.0187(15) 0.000
C25 0.056(2) 0.050(2) 0.0321(18) 0.000 0.0165(17) 0.000
C26 0.053(2) 0.069(3) 0.0305(18) 0.000 0.0187(17) 0.000
C27 0.060(3) 0.128(5) 0.045(2) 0.000 0.028(2) 0.000
C28 0.086(4) 0.132(5) 0.040(2) 0.000 0.035(3) 0.000
C29 0.082(4) 0.098(4) 0.031(2) 0.000 0.020(2) 0.000
C30 0.067(3) 0.078(3) 0.035(2) 0.000 0.013(2) 0.000

loop_
_atom_type_symbol
_atom_type_description
_atom_type_scat_dispersion_real
_atom_type_scat_dispersion_imag
_atom_type_scat_source
C C 0.0033 0.0016 'International Tables Vol C Tables 4.2.6.8 and 6.1.1.4'
H H 0.0000 0.0000 'International Tables Vol C Tables 4.2.6.8 and 6.1.1.4'
N N 0.0061 0.0033 'International Tables Vol C Tables 4.2.6.8 and 6.1.1.4'
O O 0.0106 0.0060 'International Tables Vol C Tables 4.2.6.8 and 6.1.1.4'
Pd Pd -0.9988 1.0072 'International Tables Vol C Tables 4.2.6.8 and 6.1.1.4'
Cl Cl 0.1484 0.1585 'International Tables Vol C Tables 4.2.6.8 and 6.1.1.4'

loop_
_geom_angle_atom_site_label_1
_geom_angle_atom_site_label_2
_geom_angle_atom_site_label_3
_geom_angle
_geom_angle_site_symmetry_1
_geom_angle_site_symmetry_3
_geom_angle_publ_flag
C1 Pd1 N3 80.31(13) . . ?
C1 Pd1 Cl1 95.91(10) . . ?
N3 Pd1 Cl1 176.22(9) . . ?
C1 Pd1 Cl2 172.42(10) . . ?
N3 Pd1 Cl2 92.11(9) . . ?
Cl1 Pd1 Cl2 91.67(5) . . ?
C24 O1 C26 102.6(3) . . ?
C1 N1 C2 111.3(3) . . ?
C1 N1 C4 126.3(3) . . ?
C2 N1 C4 122.4(3) . . ?
N1 C1 N2 103.7(3) . . ?
N1 C1 Pd1 143.4(3) . . ?
N2 C1 Pd1 112.9(2) . . ?
C24 N2 C1 114.5(3) . . ?
C24 N2 C3 133.3(3) . . ?
C1 N2 C3 112.2(3) . . ?
C3 C2 N1 107.8(3) . . ?
C3 C2 C22 128.8(3) . . ?
N1 C2 C22 123.4(3) . . ?
C24 N3 C25 104.1(3) . . ?
C24 N3 Pd1 111.8(2) . . ?
C25 N3 Pd1 144.1(3) . . ?
C2 C3 N2 105.0(3) . . ?
C2 C3 C23 131.4(3) . . ?
N2 C3 C23 123.6(3) . . ?
C5 C4 C5 122.2(3) 4_575 . ?
C5 C4 N1 118.88(14) 4_575 . ?
C5 C4 N1 118.88(14) . . ?
C6 C5 C4 117.9(2) . . ?
C6 C5 C9 121.0(2) . . ?
C4 C5 C9 121.2(2) . . ?
C7 C6 C5 121.2(2) . . ?
C7 C6 H6 119.4 . . ?
C5 C6 H6 119.4 . . ?
C6 C7 C6 119.7(3) 4_575 . ?
C6 C7 C8 120.17(16) 4_575 . ?
C6 C7 C8 120.17(16) . . ?
C16 C9 C5 112.1(2) . . ?
C16 C9 C10 114.4(2) . . ?
C5 C9 C10 111.9(2) . . ?
C16 C9 H9 105.9 . . ?
C5 C9 H9 105.9 . . ?
C10 C9 H9 105.9 . . ?
C7 C8 H8A 109.5 . . ?
C7 C8 H8B 109.5 . . ?
H8A C8 H8B 109.5 . . ?
C7 C8 H8C 109.5 . . ?
H8A C8 H8C 109.5 . . ?
H8B C8 H8C 109.5 . . ?
C15 C10 C11 117.8(3) . . ?
C15 C10 C9 119.2(3) . . ?
C11 C10 C9 122.9(3) . . ?
C10 C11 C12 120.5(4) . . ?
C10 C11 H11 119.8 . . ?
C12 C11 H11 119.8 . . ?
C13 C12 C11 120.4(4) . . ?
C13 C12 H12 119.8 . . ?
C11 C12 H12 119.8 . . ?
C14 C13 C12 119.8(4) . . ?
C14 C13 H13 120.1 . . ?
C12 C13 H13 120.1 . . ?
C13 C14 C15 120.7(4) . . ?
C13 C14 H14 119.7 . . ?
C15 C14 H14 119.7 . . ?
C14 C15 C10 120.8(4) . . ?
C14 C15 H15 119.6 . . ?
C10 C15 H15 119.6 . . ?
C21 C16 C17 117.0(3) . . ?
C21 C16 C9 123.4(3) . . ?
C17 C16 C9 119.6(3) . . ?
C18 C17 C16 121.8(4) . . ?
C18 C17 H17 119.1 . . ?
C16 C17 H17 119.1 . . ?
C19 C18 C17 120.4(4) . . ?
C19 C18 H18 119.8 . . ?
C17 C18 H18 119.8 . . ?
C18 C19 C20 119.0(4) . . ?
C18 C19 H19 120.5 . . ?
C20 C19 H19 120.5 . . ?
C19 C20 C21 120.5(4) . . ?
C19 C20 H20 119.7 . . ?
C21 C20 H20 119.7 . . ?
C16 C21 C20 121.2(3) . . ?
C16 C21 H21 119.4 . . ?
C20 C21 H21 119.4 . . ?
C2 C22 H22A 109.5 . . ?
C2 C22 H22B 109.5 . . ?
H22A C22 H22B 109.5 . . ?
C2 C22 H22C 109.5 . . ?
H22A C22 H22C 109.5 . . ?
H22B C22 H22C 109.5 . . ?
C3 C23 H23A 109.5 . . ?
C3 C23 H23B 109.5 . . ?
H23A C23 H23B 109.5 . . ?
C3 C23 H23C 109.5 . . ?
H23A C23 H23C 109.5 . . ?
H23B C23 H23C 109.5 . . ?
N3 C24 O1 117.7(3) . . ?
N3 C24 N2 120.5(3) . . ?
O1 C24 N2 121.8(3) . . ?
C26 C25 C30 120.4(4) . . ?
C26 C25 N3 107.1(3) . . ?
C30 C25 N3 132.5(4) . . ?
C27 C26 C25 124.2(4) . . ?
C27 C26 O1 127.3(4) . . ?
C25 C26 O1 108.5(3) . . ?
C26 C27 C28 115.4(5) . . ?
C26 C27 H27 122.3 . . ?
C28 C27 H27 122.3 . . ?
C29 C28 C27 122.1(4) . . ?
C29 C28 H28 119.0 . . ?
C27 C28 H28 119.0 . . ?
C28 C29 C30 122.5(4) . . ?
C28 C29 H29 118.7 . . ?
C30 C29 H29 118.7 . . ?
C29 C30 C25 115.4(4) . . ?
C29 C30 H30 122.3 . . ?
C25 C30 H30 122.3 . . ?

loop_
_geom_bond_atom_site_label_1
_geom_bond_atom_site_label_2
_geom_bond_distance
_geom_bond_site_symmetry_2
_geom_bond_publ_flag
Pd1 C1 1.993(3) . ?
Pd1 N3 2.047(3) . ?
Pd1 Cl1 2.2675(11) . ?
Pd1 Cl2 2.3256(12) . ?
O1 C24 1.327(4) . ?
O1 C26 1.398(4) . ?
N1 C1 1.340(4) . ?
N1 C2 1.420(4) . ?
N1 C4 1.444(4) . ?
C1 N2 1.384(4) . ?
N2 C24 1.375(4) . ?
N2 C3 1.407(4) . ?
C2 C3 1.345(5) . ?
C2 C22 1.492(5) . ?
N3 C24 1.283(5) . ?
N3 C25 1.409(5) . ?
C3 C23 1.477(5) . ?
C4 C5 1.394(3) 4_575 ?
C4 C5 1.394(3) . ?
C5 C6 1.390(3) . ?
C5 C9 1.535(3) . ?
C6 C7 1.384(3) . ?
C6 H6 0.9300 . ?
C7 C6 1.384(3) 4_575 ?
C7 C8 1.442(5) . ?
C9 C16 1.515(4) . ?
C9 C10 1.536(4) . ?
C9 H9 0.9800 . ?
C8 H8A 0.9600 . ?
C8 H8B 0.9600 . ?
C8 H8C 0.9600 . ?
C10 C15 1.383(4) . ?
C10 C11 1.386(4) . ?
C11 C12 1.393(5) . ?
C11 H11 0.9300 . ?
C12 C13 1.359(6) . ?
C12 H12 0.9300 . ?
C13 C14 1.358(6) . ?
C13 H13 0.9300 . ?
C14 C15 1.381(5) . ?
C14 H14 0.9300 . ?
C15 H15 0.9300 . ?
C16 C21 1.376(4) . ?
C16 C17 1.391(4) . ?
C17 C18 1.374(5) . ?
C17 H17 0.9300 . ?
C18 C19 1.362(6) . ?
C18 H18 0.9300 . ?
C19 C20 1.376(6) . ?
C19 H19 0.9300 . ?
C20 C21 1.383(5) . ?
C20 H20 0.9300 . ?
C21 H21 0.9300 . ?
C22 H22A 0.9600 . ?
C22 H22B 0.9600 . ?
C22 H22C 0.9600 . ?
C23 H23A 0.9600 . ?
C23 H23B 0.9600 . ?
C23 H23C 0.9600 . ?
C25 C26 1.376(6) . ?
C25 C30 1.403(5) . ?
C26 C27 1.364(6) . ?
C27 C28 1.385(7) . ?
C27 H27 0.9300 . ?
C28 C29 1.369(7) . ?
C28 H28 0.9300 . ?
C29 C30 1.392(7) . ?
C29 H29 0.9300 . ?
C30 H30 0.9300 . ?

loop_
_geom_torsion_atom_site_label_1
_geom_torsion_atom_site_label_2
_geom_torsion_atom_site_label_3
_geom_torsion_atom_site_label_4
_geom_torsion
_geom_torsion_site_symmetry_1
_geom_torsion_site_symmetry_2
_geom_torsion_site_symmetry_3
_geom_torsion_site_symmetry_4
_geom_torsion_publ_flag
C2 N1 C1 N2 0.000(1) . . . . ?
C4 N1 C1 N2 180.000(1) . . . . ?
C2 N1 C1 Pd1 180.000(1) . . . . ?
C4 N1 C1 Pd1 0.000(2) . . . . ?
N1 C1 N2 C24 180.000(1) . . . . ?
Pd1 C1 N2 C24 0.000(1) . . . . ?
N1 C1 N2 C3 0.000(1) . . . . ?
Pd1 C1 N2 C3 180.000(1) . . . . ?
C1 N1 C2 C3 0.000(1) . . . . ?
C4 N1 C2 C3 180.000(1) . . . . ?
C1 N1 C2 C22 180.000(1) . . . . ?
C4 N1 C2 C22 0.000(1) . . . . ?
N1 C2 C3 N2 0.000(1) . . . . ?
C22 C2 C3 N2 180.000(1) . . . . ?
N1 C2 C3 C23 180.000(1) . . . . ?
C22 C2 C3 C23 0.000(2) . . . . ?
C24 N2 C3 C2 180.000(1) . . . . ?
C1 N2 C3 C2 0.000(1) . . . . ?
C24 N2 C3 C23 0.000(1) . . . . ?
C1 N2 C3 C23 180.000(1) . . . . ?
C1 N1 C4 C5 -90.0(3) . . . 4_575 ?
C2 N1 C4 C5 90.0(3) . . . 4_575 ?
C1 N1 C4 C5 90.0(3) . . . . ?
C2 N1 C4 C5 -90.0(3) . . . . ?
C5 C4 C5 C6 -2.8(5) 4_575 . . . ?
N1 C4 C5 C6 177.2(3) . . . . ?
C5 C4 C5 C9 177.3(2) 4_575 . . . ?
N1 C4 C5 C9 -2.6(4) . . . . ?
C4 C5 C6 C7 0.7(4) . . . . ?
C9 C5 C6 C7 -179.5(3) . . . . ?
C5 C6 C7 C6 1.4(5) . . . 4_575 ?
C5 C6 C7 C8 -178.3(3) . . . . ?
C6 C5 C9 C16 -93.0(3) . . . . ?
C4 C5 C9 C16 86.8(3) . . . . ?
C6 C5 C9 C10 37.0(3) . . . . ?
C4 C5 C9 C10 -143.1(3) . . . . ?
C16 C9 C10 C15 -147.0(3) . . . . ?
C5 C9 C10 C15 84.2(3) . . . . ?
C16 C9 C10 C11 35.5(4) . . . . ?
C5 C9 C10 C11 -93.4(3) . . . . ?
C15 C10 C11 C12 -0.6(5) . . . . ?
C9 C10 C11 C12 177.0(3) . . . . ?
C10 C11 C12 C13 1.0(6) . . . . ?
C11 C12 C13 C14 -0.3(6) . . . . ?
C12 C13 C14 C15 -0.6(6) . . . . ?
C13 C14 C15 C10 1.0(5) . . . . ?
C11 C10 C15 C14 -0.3(5) . . . . ?
C9 C10 C15 C14 -178.0(3) . . . . ?
C5 C9 C16 C21 45.7(4) . . . . ?
C10 C9 C16 C21 -83.0(3) . . . . ?
C5 C9 C16 C17 -133.1(3) . . . . ?
C10 C9 C16 C17 98.1(3) . . . . ?
C21 C16 C17 C18 0.6(5) . . . . ?
C9 C16 C17 C18 179.6(3) . . . . ?
C16 C17 C18 C19 -0.1(6) . . . . ?
C17 C18 C19 C20 -0.5(7) . . . . ?
C18 C19 C20 C21 0.5(7) . . . . ?
C17 C16 C21 C20 -0.7(5) . . . . ?
C9 C16 C21 C20 -179.5(3) . . . . ?
C19 C20 C21 C16 0.1(6) . . . . ?
C25 N3 C24 O1 0.000(1) . . . . ?
Pd1 N3 C24 O1 180.000(0) . . . . ?
C25 N3 C24 N2 180.000(1) . . . . ?
Pd1 N3 C24 N2 0.000(1) . . . . ?
C26 O1 C24 N3 0.000(1) . . . . ?
C26 O1 C24 N2 180.000(1) . . . . ?
C1 N2 C24 N3 0.000(1) . . . . ?
C3 N2 C24 N3 180.000(1) . . . . ?
C1 N2 C24 O1 180.000(1) . . . . ?
C3 N2 C24 O1 0.000(1) . . . . ?
C24 N3 C25 C26 0.000(1) . . . . ?
Pd1 N3 C25 C26 180.000(1) . . . . ?
C24 N3 C25 C30 180.000(0) . . . . ?
Pd1 N3 C25 C30 0.000(1) . . . . ?
C30 C25 C26 C27 0.000(1) . . . . ?
N3 C25 C26 C27 180.000(1) . . . . ?
C30 C25 C26 O1 180.000(0) . . . . ?
N3 C25 C26 O1 0.000(1) . . . . ?
C24 O1 C26 C27 180.000(1) . . . . ?
C24 O1 C26 C25 0.000(0) . . . . ?
C25 C26 C27 C28 0.000(1) . . . . ?
O1 C26 C27 C28 180.000(1) . . . . ?
C26 C27 C28 C29 0.000(1) . . . . ?
C27 C28 C29 C30 0.000(1) . . . . ?
C28 C29 C30 C25 0.000(0) . . . . ?
C26 C25 C30 C29 0.000(0) . . . . ?
N3 C25 C30 C29 180.000(1) . . . . ?
